data_9011523
loop_
_publ_author_name
'Ferraris, G.'
'Gula, A.'
'Ivaldi, G.'
'Nespolo, M.'
'Raade, G.'

_publ_section_title
;Crystal structure of kristiansenite: a case of class IIB twinning by metric
 merohedry Locality: amazonite pegmatite, Heftetjern, Tordal, Telemark, Norway
;
_journal_name_full 'Zeitschrift fur Kristallographie'
_journal_page_first 442
_journal_page_last 448
_journal_volume 216
_journal_year 2001
_chemical_compound_source 'amazonite pegmatite, Heftetjern, Tordal, Telemark, Norway'
_chemical_formula_sum 'Ca4 Fe0.41 H2 O28 Sc1.52 Si8 Sn2.07'
_chemical_name_mineral Kristiansenite
_space_group_crystal_system triclinic
_space_group_IT_number 1
_space_group_name_Hall 'C 1'
_space_group_name_H-M_alt 'C 1'
_symmetry_space_group_name_H-M 'C 1'
_cell_angle_alpha 90.01
_cell_angle_beta 109.10
_cell_angle_gamma 90.00
_cell_formula_units_Z 2
_cell_length_a 10.028
_cell_length_b 8.408
_cell_length_c 13.339
_cell_volume 1062.768
_database_code_amcsd 0011092
_exptl_crystal_density_diffrn 3.662
_cod_original_formula_sum 'Ca4 Sn2.07 Fe.41 Sc1.52 Si8 O28 H2'
_cod_database_code 9011523

loop_
_space_group_symop_id
_space_group_symop_operation_xyz
1 x,y,z
2 x+1/2,y+1/2,z

loop_
_atom_site_label
_atom_site_fract_x
_atom_site_fract_y
_atom_site_fract_z
_atom_site_occupancy
_atom_site_U_iso_or_equiv
_atom_site_type_symbol
_atom_site_attached_hydrogens
Ca1 0.39930 0.15230 0.13100 1.00000 0.01510 Ca 0
Ca2 0.60060 0.14910 0.86140 1.00000 0.01590 Ca 0
Ca3 0.10120 0.94840 0.36270 1.00000 0.01690 Ca 0
Ca4 -0.09950 0.94530 0.63400 1.00000 0.01620 Ca 0
SnM1 0.14016 0.53380 0.38844 0.99000 0.00620 Sn 0
FeM1 0.14016 0.53380 0.38844 0.01000 0.00620 Fe 0
SnM2 0.64100 0.56330 0.88820 0.61000 0.00720 Sn 0
ScM2 0.64100 0.56330 0.88820 0.39000 0.00720 Sc 0
SnM3 0.35500 0.56310 0.10884 0.30000 0.00730 Sn 0
ScM3 0.35500 0.56310 0.10884 0.50000 0.00730 Sc 0
FeM3 0.35500 0.56310 0.10884 0.20000 0.00730 Fe 0
SnM4 0.85430 0.53630 0.60890 0.17000 0.00940 Sn 0
ScM4 0.85430 0.53630 0.60890 0.63000 0.00940 Sc 0
FeM4 0.85430 0.53630 0.60890 0.20000 0.00940 Fe 0
Si1 0.37350 0.76700 0.31970 1.00000 0.00780 Si 0
Si2 0.16530 0.87590 0.11620 1.00000 0.00680 Si 0
Si3 0.62850 0.76760 0.67910 1.00000 0.00870 Si 0
Si4 0.83270 0.87670 0.88190 1.00000 0.00700 Si 0
Si5 0.33200 0.22090 0.38110 1.00000 0.00700 Si 0
Si6 0.12850 0.33210 0.17740 1.00000 0.00690 Si 0
Si7 0.66520 0.22450 0.61520 1.00000 0.00690 Si 0
Si8 0.87100 0.33110 0.81850 1.00000 0.00770 Si 0
O1 0.41530 0.60960 0.26810 1.00000 0.01000 O 0
O-H2 0.51090 0.85320 0.40110 1.00000 0.00500 O 1
O3 0.24920 0.73420 0.36940 1.00000 0.01000 O 0
O4 0.30080 0.89480 0.22500 1.00000 0.01100 O 0
O5 0.18630 0.02200 0.04490 1.00000 0.01100 O 0
O6 0.17240 0.70360 0.06510 1.00000 0.01300 O 0
O7 0.02560 0.89870 0.15310 1.00000 0.01000 O 0
O8 0.74830 0.73780 0.62770 1.00000 0.01200 O 0
O9 0.58280 0.61140 0.72980 1.00000 0.01100 O 0
O10 0.69460 0.89650 0.77390 1.00000 0.01100 O 0
O11 0.48730 0.84740 0.59290 1.00000 0.01000 O 0
O12 0.81360 0.02500 -0.04640 1.00000 0.01000 O 0
O13 0.82430 0.70160 -0.06850 1.00000 0.01100 O 0
O14 -0.02640 0.89470 0.84510 1.00000 0.01000 O 0
O15 0.81120 0.57900 0.45340 1.00000 0.01000 O 0
O16 0.47600 0.20490 0.35120 1.00000 0.01000 O 0
O17 0.32240 0.39610 0.43160 1.00000 0.01000 O 0
O18 0.19630 0.19920 0.27010 1.00000 0.01000 O 0
O19 0.24030 0.37000 0.11690 1.00000 0.00600 O 0
O20 0.08920 0.49280 0.23050 1.00000 0.00900 O 0
O21 -0.01580 0.25810 0.09250 1.00000 0.01300 O 0
O22 0.19140 0.58040 0.54310 1.00000 0.00800 O 0
O23 0.67030 0.39740 0.56230 1.00000 0.01000 O 0
O24 0.52040 0.20630 0.64290 1.00000 0.00700 O 0
O25 0.80170 0.19830 0.72420 1.00000 0.01000 O 0
O26 -0.08710 0.48850 0.76650 1.00000 0.01000 O 0
O27 0.75710 0.36840 0.87730 1.00000 0.01000 O 0
O-H28 0.01400 0.25680 -0.09600 1.00000 0.01500 O 1

loop_
_cod_changelog_entry_id
_cod_changelog_entry_author
_cod_changelog_entry_date
_cod_changelog_entry_text
1
;cod-tools version 3.8.0
Id: cif_guess_AMCSD_atom_types 9574 2023-05-10 09:00:05Z saulius
;
2023-05-10T18:53:15+03:00
;Derived atom types and hydrogen counts
from atom names that follow the AMCSD naming convention
(Wat == water, O-H == hydroxyl).
;

loop_
_cod_related_entry_id
_cod_related_entry_database
_cod_related_entry_code
1 AMCSD 0011092
